data_7237607
loop_
_publ_author_name
'Jiang, Daoyong'
'Xue, Xingying'
'Zhang, Guoning'
'Wang, Yucheng'
'Zhang, Han'
'Feng, Chao'
'Wang, Zhifei'
'Zhao, Hong'

_publ_section_title
;
 Simple and efficient rhodamine-derived VO2+ and Cu2+-responsive
 colorimetric and reversible fluorescent chemosensors toward the design of
 multifunctional materials
;
_journal_issue 12
_journal_name_full 'Journal of Materials Chemistry C'
_journal_page_first 3576
_journal_paper_doi 10.1039/C8TC06296J
_journal_volume 7
_journal_year 2019
_chemical_formula_sum 'C35 H35 Br N4 O3'
_chemical_formula_weight 639.58
_space_group_IT_number 29
_space_group_name_Hall 'P 2c -2ac'
_space_group_name_H-M_alt 'P c a 21'
_atom_sites_solution_hydrogens geom
_atom_sites_solution_primary direct
_atom_sites_solution_secondary difmap
_audit_creation_method SHELXL-97
_audit_update_record
;
2016-01-15 deposited with the CCDC.	2019-02-24 downloaded from the CCDC.
;
_cell_angle_alpha 90.00
_cell_angle_beta 90.00
_cell_angle_gamma 90.00
_cell_formula_units_Z 4
_cell_length_a 21.676(4)
_cell_length_b 11.875(2)
_cell_length_c 12.363(3)
_cell_measurement_temperature 293(2)
_cell_volume 3182.3(11)
_computing_structure_refinement 'SHELXL-97 (Sheldrick, 1997)'
_computing_structure_solution 'SHELXS-97 (Sheldrick, 1990)'
_diffrn_ambient_temperature 293(2)
_diffrn_measured_fraction_theta_full 0.998
_diffrn_measured_fraction_theta_max 0.998
_diffrn_radiation_monochromator graphite
_diffrn_radiation_source 'fine-focus sealed tube'
_diffrn_radiation_type MoK\a
_diffrn_radiation_wavelength 0.71073
_diffrn_reflns_av_R_equivalents 0.0670
_diffrn_reflns_av_sigmaI/netI 0.0678
_diffrn_reflns_limit_h_max 25
_diffrn_reflns_limit_h_min -25
_diffrn_reflns_limit_k_max 12
_diffrn_reflns_limit_k_min -14
_diffrn_reflns_limit_l_max 11
_diffrn_reflns_limit_l_min -14
_diffrn_reflns_number 17362
_diffrn_reflns_theta_full 25.00
_diffrn_reflns_theta_max 25.00
_diffrn_reflns_theta_min 3.03
_exptl_absorpt_coefficient_mu 1.332
_exptl_crystal_density_diffrn 1.335
_exptl_crystal_density_method 'not measured'
_exptl_crystal_F_000 1328
_refine_diff_density_max 0.277
_refine_diff_density_min -0.336
_refine_diff_density_rms 0.049
_refine_ls_abs_structure_details 'Flack H D (1983), Acta Cryst. A39, 876-881'
_refine_ls_abs_structure_Flack 0.029(11)
_refine_ls_extinction_method none
_refine_ls_goodness_of_fit_ref 1.072
_refine_ls_hydrogen_treatment mixed
_refine_ls_matrix_type full
_refine_ls_number_parameters 393
_refine_ls_number_reflns 5017
_refine_ls_number_restraints 1
_refine_ls_restrained_S_all 1.072
_refine_ls_R_factor_all 0.0765
_refine_ls_R_factor_gt 0.0507
_refine_ls_shift/su_max 0.002
_refine_ls_shift/su_mean 0.000
_refine_ls_structure_factor_coef Fsqd
_refine_ls_weighting_details 'calc w=1/[\s^2^(Fo^2^)+(0.0381P)^2^+0.4426P] where P=(Fo^2^+2Fc^2^)/3'
_refine_ls_weighting_scheme calc
_refine_ls_wR_factor_gt 0.1005
_refine_ls_wR_factor_ref 0.1118
_reflns_number_gt 3706
_reflns_number_total 5017
_reflns_threshold_expression >2sigma(I)
_cod_data_source_file c8tc06296j2.cif
_cod_data_source_block jdy
_cod_original_cell_volume 3182.1(11)
_cod_database_code 7237607

loop_
_symmetry_equiv_pos_as_xyz
'x, y, z'
'-x, -y, z+1/2'
'x+1/2, -y, z'
'-x+1/2, y, z+1/2'

loop_
_atom_site_label
_atom_site_type_symbol
_atom_site_fract_x
_atom_site_fract_y
_atom_site_fract_z
_atom_site_U_iso_or_equiv
_atom_site_adp_type
_atom_site_occupancy
_atom_site_symmetry_multiplicity
_atom_site_calc_flag
_atom_site_refinement_flags
Br1 Br -0.21767(2) 1.07496(5) 0.25941(6) 0.0806(2) Uani 1 1 d .
C1 C -0.1006(2) 0.8763(4) 0.0728(4) 0.0466(12) Uani 1 1 d .
C2 C -0.1372(3) 0.8503(4) -0.0172(4) 0.0536(14) Uani 1 1 d .
C3 C -0.1965(3) 0.8952(5) -0.0251(6) 0.0737(18) Uani 1 1 d .
H3 H -0.2205 0.8791 -0.0855 0.088 Uiso 1 1 calc R
C4 C -0.2200(2) 0.9632(5) 0.0555(5) 0.0660(15) Uani 1 1 d .
H4 H -0.2593 0.9940 0.0492 0.079 Uiso 1 1 calc R
C5 C -0.1846(2) 0.9848(4) 0.1454(4) 0.0576(14) Uani 1 1 d .
C6 C -0.1253(2) 0.9447(4) 0.1535(4) 0.0514(13) Uani 1 1 d .
H6 H -0.1014 0.9635 0.2134 0.062 Uiso 1 1 calc R
C7 C -0.0366(2) 0.8374(4) 0.0831(4) 0.0474(12) Uani 1 1 d .
H7 H -0.0125 0.8597 0.1415 0.057 Uiso 1 1 calc R
C8 C 0.0644(2) 0.6687(4) -0.0720(4) 0.0425(11) Uani 1 1 d .
C9 C 0.1313(2) 0.6603(4) -0.0608(4) 0.0422(11) Uani 1 1 d .
C10 C 0.1743(3) 0.6048(4) -0.1262(4) 0.0570(13) Uani 1 1 d .
H10 H 0.1615 0.5647 -0.1868 0.068 Uiso 1 1 calc R
C11 C 0.2356(3) 0.6108(5) -0.0994(5) 0.0727(17) Uani 1 1 d .
H11 H 0.2648 0.5750 -0.1426 0.087 Uiso 1 1 calc R
C12 C 0.2545(3) 0.6699(4) -0.0082(6) 0.0746(17) Uani 1 1 d .
H12 H 0.2962 0.6728 0.0094 0.090 Uiso 1 1 calc R
C13 C 0.2114(2) 0.7250(4) 0.0575(5) 0.0609(14) Uani 1 1 d .
H13 H 0.2238 0.7632 0.1194 0.073 Uiso 1 1 calc R
C14 C 0.1502(2) 0.7211(3) 0.0279(4) 0.0396(11) Uani 1 1 d .
C15 C 0.0963(2) 0.7805(4) 0.0835(4) 0.0385(11) Uani 1 1 d .
C16 C 0.08833(19) 0.7481(4) 0.2008(3) 0.0376(11) Uani 1 1 d .
C17 C 0.0745(2) 0.6379(4) 0.2319(4) 0.0511(13) Uani 1 1 d .
H17 H 0.0682 0.5842 0.1783 0.061 Uiso 1 1 calc R
C18 C 0.0698(2) 0.6052(4) 0.3391(4) 0.0543(14) Uani 1 1 d .
H18 H 0.0608 0.5307 0.3559 0.065 Uiso 1 1 calc R
C19 C 0.0788(2) 0.6845(4) 0.4235(4) 0.0444(11) Uani 1 1 d .
C20 C 0.0923(2) 0.7955(4) 0.3922(4) 0.0429(12) Uani 1 1 d .
H20 H 0.0983 0.8506 0.4447 0.051 Uiso 1 1 calc R
C21 C 0.09693(18) 0.8236(3) 0.2837(3) 0.0377(11) Uani 1 1 d .
C22 C 0.1116(2) 0.9756(4) 0.1605(4) 0.0401(11) Uani 1 1 d .
C23 C 0.1025(2) 0.9070(3) 0.0734(3) 0.0365(10) Uani 1 1 d .
C24 C 0.1028(2) 0.9604(4) -0.0276(4) 0.0533(13) Uani 1 1 d .
H24 H 0.0963 0.9170 -0.0892 0.064 Uiso 1 1 calc R
C25 C 0.1120(3) 1.0732(4) -0.0394(4) 0.0629(17) Uani 1 1 d .
H25 H 0.1110 1.1053 -0.1080 0.076 Uiso 1 1 calc R
C26 C 0.1233(3) 1.1421(4) 0.0524(4) 0.0556(14) Uani 1 1 d .
C27 C 0.1223(2) 1.0913(3) 0.1524(4) 0.0423(12) Uani 1 1 d .
H27 H 0.1287 1.1340 0.2144 0.051 Uiso 1 1 calc R
C28 C 0.0592(3) 0.5405(5) 0.5651(4) 0.0745(18) Uani 1 1 d .
H28A H 0.0295 0.5087 0.5151 0.089 Uiso 1 1 calc R
H28B H 0.0400 0.5444 0.6359 0.089 Uiso 1 1 calc R
C29 C 0.1151(3) 0.4648(5) 0.5707(5) 0.097(2) Uani 1 1 d .
H29A H 0.1295 0.4493 0.4988 0.146 Uiso 1 1 calc R
H29B H 0.1041 0.3955 0.6057 0.146 Uiso 1 1 calc R
H29C H 0.1471 0.5016 0.6111 0.146 Uiso 1 1 calc R
C30 C 0.0849(2) 0.7365(4) 0.6159(4) 0.0552(13) Uani 1 1 d .
H30A H 0.1172 0.7883 0.5941 0.066 Uiso 1 1 calc R
H30B H 0.0992 0.6971 0.6799 0.066 Uiso 1 1 calc R
C31 C 0.0278(3) 0.8040(5) 0.6452(5) 0.090(2) Uani 1 1 d .
H31A H 0.0136 0.8444 0.5827 0.135 Uiso 1 1 calc R
H31B H 0.0377 0.8564 0.7017 0.135 Uiso 1 1 calc R
H31C H -0.0040 0.7538 0.6696 0.135 Uiso 1 1 calc R
C32 C 0.1453(4) 1.3293(5) 0.1329(5) 0.094(2) Uani 1 1 d .
H32A H 0.1195 1.3039 0.1923 0.113 Uiso 1 1 calc R
H32B H 0.1321 1.4047 0.1137 0.113 Uiso 1 1 calc R
C33 C 0.2099(5) 1.3338(8) 0.1699(8) 0.170(5) Uani 1 1 d .
H33A H 0.2235 1.2594 0.1887 0.255 Uiso 1 1 calc R
H33B H 0.2128 1.3819 0.2321 0.255 Uiso 1 1 calc R
H33C H 0.2354 1.3631 0.1130 0.255 Uiso 1 1 calc R
C34 C 0.1518(5) 1.3022(6) -0.0802(10) 0.157(5) Uani 1 1 d .
H34A H 0.1795 1.3664 -0.0785 0.189 Uiso 1 1 calc R
H34B H 0.1686 1.2439 -0.1267 0.189 Uiso 1 1 calc R
C35 C 0.0937(5) 1.3311(7) -0.1079(9) 0.150(4) Uani 1 1 d .
H35A H 0.0671 1.2668 -0.1009 0.224 Uiso 1 1 calc R
H35B H 0.0931 1.3570 -0.1815 0.224 Uiso 1 1 calc R
H35C H 0.0794 1.3901 -0.0611 0.224 Uiso 1 1 calc R
N1 N -0.01466(17) 0.7721(3) 0.0105(3) 0.0428(9) Uani 1 1 d .
N2 N 0.04494(16) 0.7363(3) 0.0131(3) 0.0398(9) Uani 1 1 d .
N3 N 0.07558(19) 0.6546(3) 0.5296(3) 0.0550(11) Uani 1 1 d .
N4 N 0.1355(3) 1.2555(3) 0.0408(4) 0.0830(16) Uani 1 1 d .
O1 O 0.03048(16) 0.6288(3) -0.1408(2) 0.0574(9) Uani 1 1 d .
O2 O -0.11761(17) 0.7831(3) -0.0980(3) 0.0711(11) Uani 1 1 d .
H2 H -0.0821 0.7629 -0.0858 0.107 Uiso 1 1 calc R
O3 O 0.11073(13) 0.9361(2) 0.2651(3) 0.0506(7) Uani 1 1 d .

loop_
_atom_site_aniso_label
_atom_site_aniso_U_11
_atom_site_aniso_U_22
_atom_site_aniso_U_33
_atom_site_aniso_U_23
_atom_site_aniso_U_13
_atom_site_aniso_U_12
Br1 0.0550(3) 0.1122(5) 0.0747(4) 0.0227(4) 0.0103(4) 0.0323(3)
C1 0.042(3) 0.059(3) 0.038(3) 0.011(2) -0.002(2) -0.007(2)
C2 0.050(4) 0.064(4) 0.047(3) 0.008(3) -0.012(3) -0.004(3)
C3 0.050(4) 0.083(4) 0.088(5) 0.011(4) -0.036(3) -0.007(3)
C4 0.038(3) 0.082(4) 0.078(4) 0.018(3) -0.015(3) 0.000(3)
C5 0.040(3) 0.065(3) 0.067(4) 0.028(3) -0.003(3) 0.000(3)
C6 0.032(3) 0.076(4) 0.046(3) 0.019(3) -0.002(2) 0.001(2)
C7 0.037(3) 0.060(3) 0.046(3) 0.009(2) -0.003(2) -0.008(2)
C8 0.051(3) 0.042(3) 0.035(3) 0.007(2) -0.002(2) -0.012(2)
C9 0.049(3) 0.038(3) 0.040(3) 0.003(2) 0.003(2) -0.003(2)
C10 0.070(4) 0.046(3) 0.054(3) -0.006(2) 0.003(3) 0.008(3)
C11 0.058(4) 0.062(4) 0.098(5) -0.011(3) 0.016(3) 0.012(3)
C12 0.042(3) 0.077(4) 0.105(5) -0.014(4) 0.003(3) 0.004(3)
C13 0.045(3) 0.063(4) 0.075(4) -0.022(3) 0.003(3) -0.005(3)
C14 0.038(3) 0.035(3) 0.047(3) -0.007(2) 0.005(2) -0.0015(19)
C15 0.037(3) 0.037(3) 0.042(3) -0.005(2) -0.003(2) -0.005(2)
C16 0.035(3) 0.039(3) 0.038(3) -0.006(2) 0.001(2) -0.004(2)
C17 0.053(3) 0.047(3) 0.053(4) -0.001(2) -0.001(2) -0.011(2)
C18 0.067(4) 0.045(3) 0.051(4) 0.007(2) -0.006(3) -0.015(2)
C19 0.043(3) 0.053(3) 0.037(3) 0.007(2) -0.002(2) -0.006(2)
C20 0.050(3) 0.045(3) 0.033(3) 0.001(2) -0.005(2) -0.004(2)
C21 0.035(2) 0.036(3) 0.041(3) 0.003(2) -0.005(2) -0.0060(18)
C22 0.035(3) 0.043(3) 0.042(3) 0.005(2) 0.004(2) -0.004(2)
C23 0.039(3) 0.035(3) 0.035(3) -0.005(2) 0.004(2) 0.0002(19)
C24 0.083(4) 0.041(3) 0.035(3) -0.002(2) 0.002(3) -0.003(3)
C25 0.102(5) 0.050(4) 0.037(3) 0.007(2) -0.002(3) -0.012(3)
C26 0.072(4) 0.041(3) 0.054(4) 0.002(3) 0.009(3) -0.004(3)
C27 0.052(3) 0.037(3) 0.038(3) -0.004(2) 0.004(2) -0.007(2)
C28 0.097(5) 0.074(4) 0.053(4) 0.023(3) -0.006(3) -0.038(4)
C29 0.151(7) 0.054(4) 0.088(5) 0.013(3) -0.034(5) -0.011(4)
C30 0.054(3) 0.071(4) 0.041(3) 0.005(3) -0.001(2) 0.005(3)
C31 0.092(5) 0.102(5) 0.077(4) 0.009(4) 0.017(4) 0.014(4)
C32 0.158(8) 0.046(4) 0.077(5) -0.010(3) 0.002(5) -0.009(4)
C33 0.203(13) 0.155(9) 0.152(9) -0.041(7) -0.002(8) -0.082(8)
C34 0.140(8) 0.053(5) 0.279(13) 0.027(6) -0.105(9) -0.012(5)
C35 0.183(11) 0.096(6) 0.169(9) 0.003(6) 0.065(8) -0.018(6)
N1 0.036(2) 0.050(2) 0.043(2) 0.0076(19) -0.0042(17) -0.0050(18)
N2 0.037(2) 0.046(2) 0.036(2) -0.0041(18) -0.0032(18) -0.0039(17)
N3 0.068(3) 0.054(3) 0.043(3) 0.011(2) -0.008(2) -0.011(2)
N4 0.159(5) 0.033(3) 0.057(3) 0.016(2) 0.005(3) -0.011(3)
O1 0.069(2) 0.057(2) 0.047(2) -0.0091(16) -0.0123(18) -0.0151(17)
O2 0.066(3) 0.081(3) 0.066(3) 0.004(2) -0.030(2) -0.003(2)
O3 0.073(2) 0.0372(18) 0.0419(19) 0.0031(16) -0.004(2) -0.0135(14)

loop_
_atom_type_symbol
_atom_type_description
_atom_type_scat_dispersion_real
_atom_type_scat_dispersion_imag
_atom_type_scat_source
C C 0.0033 0.0016 'International Tables Vol C Tables 4.2.6.8 and 6.1.1.4'
H H 0.0000 0.0000 'International Tables Vol C Tables 4.2.6.8 and 6.1.1.4'
N N 0.0061 0.0033 'International Tables Vol C Tables 4.2.6.8 and 6.1.1.4'
O O 0.0106 0.0060 'International Tables Vol C Tables 4.2.6.8 and 6.1.1.4'
Br Br -0.2901 2.4595 'International Tables Vol C Tables 4.2.6.8 and 6.1.1.4'

loop_
_geom_angle_atom_site_label_1
_geom_angle_atom_site_label_2
_geom_angle_atom_site_label_3
_geom_angle
C6 C1 C2 118.6(5)
C6 C1 C7 119.0(4)
C2 C1 C7 122.3(5)
O2 C2 C3 117.7(5)
O2 C2 C1 122.7(5)
C3 C2 C1 119.6(5)
C4 C3 C2 120.9(5)
C4 C3 H3 119.6
C2 C3 H3 119.6
C5 C4 C3 119.1(5)
C5 C4 H4 120.4
C3 C4 H4 120.4
C6 C5 C4 121.1(5)
C6 C5 Br1 119.4(4)
C4 C5 Br1 119.4(4)
C5 C6 C1 120.6(5)
C5 C6 H6 119.7
C1 C6 H6 119.7
N1 C7 C1 118.9(4)
N1 C7 H7 120.6
C1 C7 H7 120.6
O1 C8 N2 124.7(4)
O1 C8 C9 129.7(4)
N2 C8 C9 105.6(4)
C14 C9 C10 120.6(4)
C14 C9 C8 109.7(4)
C10 C9 C8 129.7(4)
C11 C10 C9 118.8(5)
C11 C10 H10 120.6
C9 C10 H10 120.6
C10 C11 C12 120.5(5)
C10 C11 H11 119.8
C12 C11 H11 119.8
C11 C12 C13 120.6(6)
C11 C12 H12 119.7
C13 C12 H12 119.7
C14 C13 C12 118.3(5)
C14 C13 H13 120.9
C12 C13 H13 120.9
C13 C14 C9 121.1(4)
C13 C14 C15 127.0(4)
C9 C14 C15 111.8(4)
N2 C15 C16 112.4(3)
N2 C15 C23 111.3(4)
C16 C15 C23 110.0(4)
N2 C15 C14 98.3(3)
C16 C15 C14 113.7(4)
C23 C15 C14 110.7(4)
C21 C16 C17 115.8(4)
C21 C16 C15 122.3(4)
C17 C16 C15 121.8(4)
C18 C17 C16 122.8(4)
C18 C17 H17 118.6
C16 C17 H17 118.6
C17 C18 C19 120.5(4)
C17 C18 H18 119.7
C19 C18 H18 119.7
N3 C19 C20 121.4(4)
N3 C19 C18 121.9(4)
C20 C19 C18 116.7(4)
C21 C20 C19 120.5(4)
C21 C20 H20 119.8
C19 C20 H20 119.8
C16 C21 C20 123.7(4)
C16 C21 O3 122.2(4)
C20 C21 O3 114.0(4)
C23 C22 O3 122.4(4)
C23 C22 C27 123.7(4)
O3 C22 C27 113.9(4)
C22 C23 C24 115.6(4)
C22 C23 C15 122.7(4)
C24 C23 C15 121.5(4)
C25 C24 C23 122.8(4)
C25 C24 H24 118.6
C23 C24 H24 118.6
C24 C25 C26 120.4(5)
C24 C25 H25 119.8
C26 C25 H25 119.8
C27 C26 N4 121.6(4)
C27 C26 C25 117.6(4)
N4 C26 C25 120.8(4)
C26 C27 C22 119.9(4)
C26 C27 H27 120.0
C22 C27 H27 120.0
N3 C28 C29 111.7(5)
N3 C28 H28A 109.3
C29 C28 H28A 109.3
N3 C28 H28B 109.3
C29 C28 H28B 109.3
H28A C28 H28B 107.9
C28 C29 H29A 109.5
C28 C29 H29B 109.5
H29A C29 H29B 109.5
C28 C29 H29C 109.5
H29A C29 H29C 109.5
H29B C29 H29C 109.5
N3 C30 C31 114.4(5)
N3 C30 H30A 108.7
C31 C30 H30A 108.7
N3 C30 H30B 108.7
C31 C30 H30B 108.7
H30A C30 H30B 107.6
C30 C31 H31A 109.5
C30 C31 H31B 109.5
H31A C31 H31B 109.5
C30 C31 H31C 109.5
H31A C31 H31C 109.5
H31B C31 H31C 109.5
N4 C32 C33 113.8(7)
N4 C32 H32A 108.8
C33 C32 H32A 108.8
N4 C32 H32B 108.8
C33 C32 H32B 108.8
H32A C32 H32B 107.7
C32 C33 H33A 109.5
C32 C33 H33B 109.5
H33A C33 H33B 109.5
C32 C33 H33C 109.5
H33A C33 H33C 109.5
H33B C33 H33C 109.5
C35 C34 N4 96.7(9)
C35 C34 H34A 112.4
N4 C34 H34A 112.4
C35 C34 H34B 112.4
N4 C34 H34B 112.4
H34A C34 H34B 110.0
C34 C35 H35A 109.5
C34 C35 H35B 109.5
H35A C35 H35B 109.5
C34 C35 H35C 109.5
H35A C35 H35C 109.5
H35B C35 H35C 109.5
C7 N1 N2 121.8(4)
N1 N2 C8 116.8(4)
N1 N2 C15 127.3(3)
C8 N2 C15 114.5(4)
C19 N3 C30 121.6(4)
C19 N3 C28 122.8(4)
C30 N3 C28 115.5(4)
C26 N4 C32 122.4(4)
C26 N4 C34 117.9(5)
C32 N4 C34 118.8(5)
C2 O2 H2 109.5
C22 O3 C21 119.2(3)

loop_
_geom_bond_atom_site_label_1
_geom_bond_atom_site_label_2
_geom_bond_distance
Br1 C5 1.910(6)
C1 C6 1.394(7)
C1 C2 1.402(7)
C1 C7 1.466(6)
C2 O2 1.346(6)
C2 C3 1.396(7)
C3 C4 1.381(8)
C3 H3 0.9300
C4 C5 1.375(7)
C4 H4 0.9300
C5 C6 1.375(6)
C6 H6 0.9300
C7 N1 1.278(6)
C7 H7 0.9300
C8 O1 1.220(5)
C8 N2 1.389(5)
C8 C9 1.460(6)
C9 C14 1.376(6)
C9 C10 1.399(6)
C10 C11 1.372(8)
C10 H10 0.9300
C11 C12 1.390(8)
C11 H11 0.9300
C12 C13 1.401(7)
C12 H12 0.9300
C13 C14 1.375(6)
C13 H13 0.9300
C14 C15 1.529(6)
C15 N2 1.507(5)
C15 C16 1.511(6)
C15 C23 1.513(6)
C16 C21 1.373(6)
C16 C17 1.396(6)
C17 C18 1.385(7)
C17 H17 0.9300
C18 C19 1.420(6)
C18 H18 0.9300
C19 N3 1.360(6)
C19 C20 1.405(6)
C20 C21 1.386(6)
C20 H20 0.9300
C21 O3 1.389(5)
C22 C23 1.366(6)
C22 O3 1.375(6)
C22 C27 1.397(6)
C23 C24 1.401(6)
C24 C25 1.363(6)
C24 H24 0.9300
C25 C26 1.420(7)
C25 H25 0.9300
C26 C27 1.375(6)
C26 N4 1.379(6)
C27 H27 0.9300
C28 N3 1.468(6)
C28 C29 1.510(8)
C28 H28A 0.9700
C28 H28B 0.9700
C29 H29A 0.9600
C29 H29B 0.9600
C29 H29C 0.9600
C30 N3 1.458(6)
C30 C31 1.519(7)
C30 H30A 0.9700
C30 H30B 0.9700
C31 H31A 0.9600
C31 H31B 0.9600
C31 H31C 0.9600
C32 N4 1.453(7)
C32 C33 1.474(10)
C32 H32A 0.9700
C32 H32B 0.9700
C33 H33A 0.9600
C33 H33B 0.9600
C33 H33C 0.9600
C34 C35 1.351(10)
C34 N4 1.634(12)
C34 H34A 0.9700
C34 H34B 0.9700
C35 H35A 0.9600
C35 H35B 0.9600
C35 H35C 0.9600
N1 N2 1.361(5)
O2 H2 0.8200

loop_
_geom_torsion_atom_site_label_1
_geom_torsion_atom_site_label_2
_geom_torsion_atom_site_label_3
_geom_torsion_atom_site_label_4
_geom_torsion
C6 C1 C2 O2 -178.7(4)
C7 C1 C2 O2 3.5(7)
C6 C1 C2 C3 1.5(7)
C7 C1 C2 C3 -176.3(5)
O2 C2 C3 C4 178.9(5)
C1 C2 C3 C4 -1.3(8)
C2 C3 C4 C5 -1.2(9)
C3 C4 C5 C6 3.4(8)
C3 C4 C5 Br1 -178.1(4)
C4 C5 C6 C1 -3.2(7)
Br1 C5 C6 C1 178.3(3)
C2 C1 C6 C5 0.7(7)
C7 C1 C6 C5 178.6(4)
C6 C1 C7 N1 178.1(4)
C2 C1 C7 N1 -4.1(7)
O1 C8 C9 C14 178.6(4)
N2 C8 C9 C14 -0.1(5)
O1 C8 C9 C10 0.5(8)
N2 C8 C9 C10 -178.2(4)
C14 C9 C10 C11 1.0(7)
C8 C9 C10 C11 178.9(5)
C9 C10 C11 C12 0.7(8)
C10 C11 C12 C13 -0.5(9)
C11 C12 C13 C14 -1.4(9)
C12 C13 C14 C9 3.1(8)
C12 C13 C14 C15 -176.1(4)
C10 C9 C14 C13 -2.9(7)
C8 C9 C14 C13 178.8(4)
C10 C9 C14 C15 176.4(4)
C8 C9 C14 C15 -1.9(5)
C13 C14 C15 N2 -177.9(5)
C9 C14 C15 N2 2.8(4)
C13 C14 C15 C16 -58.9(6)
C9 C14 C15 C16 121.9(4)
C13 C14 C15 C23 65.5(6)
C9 C14 C15 C23 -113.8(4)
N2 C15 C16 C21 -135.2(4)
C23 C15 C16 C21 -10.5(6)
C14 C15 C16 C21 114.2(5)
N2 C15 C16 C17 47.9(6)
C23 C15 C16 C17 172.5(4)
C14 C15 C16 C17 -62.7(5)
C21 C16 C17 C18 -0.2(7)
C15 C16 C17 C18 176.9(5)
C16 C17 C18 C19 0.3(8)
C17 C18 C19 N3 -178.8(5)
C17 C18 C19 C20 0.0(7)
N3 C19 C20 C21 178.4(4)
C18 C19 C20 C21 -0.5(7)
C17 C16 C21 C20 -0.3(6)
C15 C16 C21 C20 -177.4(4)
C17 C16 C21 O3 -179.8(4)
C15 C16 C21 O3 3.1(6)
C19 C20 C21 C16 0.6(7)
C19 C20 C21 O3 -179.8(4)
O3 C22 C23 C24 178.0(4)
C27 C22 C23 C24 -1.6(6)
O3 C22 C23 C15 -5.6(6)
C27 C22 C23 C15 174.8(4)
N2 C15 C23 C22 137.1(4)
C16 C15 C23 C22 11.8(6)
C14 C15 C23 C22 -114.6(5)
N2 C15 C23 C24 -46.7(6)
C16 C15 C23 C24 -172.0(4)
C14 C15 C23 C24 61.6(6)
C22 C23 C24 C25 0.6(7)
C15 C23 C24 C25 -175.9(5)
C23 C24 C25 C26 1.3(9)
C24 C25 C26 C27 -2.1(8)
C24 C25 C26 N4 177.0(6)
N4 C26 C27 C22 -178.0(5)
C25 C26 C27 C22 1.1(7)
C23 C22 C27 C26 0.8(7)
O3 C22 C27 C26 -178.9(4)
C1 C7 N1 N2 177.6(4)
C7 N1 N2 C8 -177.9(4)
C7 N1 N2 C15 -12.3(6)
O1 C8 N2 N1 -9.2(6)
C9 C8 N2 N1 169.5(3)
O1 C8 N2 C15 -176.6(4)
C9 C8 N2 C15 2.1(5)
C16 C15 N2 N1 71.2(5)
C23 C15 N2 N1 -52.7(5)
C14 C15 N2 N1 -168.9(4)
C16 C15 N2 C8 -122.9(4)
C23 C15 N2 C8 113.2(4)
C14 C15 N2 C8 -3.0(4)
C20 C19 N3 C30 1.1(7)
C18 C19 N3 C30 179.9(5)
C20 C19 N3 C28 177.6(5)
C18 C19 N3 C28 -3.6(7)
C31 C30 N3 C19 83.9(6)
C31 C30 N3 C28 -92.8(6)
C29 C28 N3 C19 87.0(6)
C29 C28 N3 C30 -96.4(6)
C27 C26 N4 C32 -2.9(9)
C25 C26 N4 C32 178.0(6)
C27 C26 N4 C34 165.7(6)
C25 C26 N4 C34 -13.4(9)
C33 C32 N4 C26 87.7(9)
C33 C32 N4 C34 -80.8(8)
C35 C34 N4 C26 92.7(8)
C35 C34 N4 C32 -98.3(8)
C23 C22 O3 C21 -3.4(6)
C27 C22 O3 C21 176.3(3)
C16 C21 O3 C22 4.7(6)
C20 C21 O3 C22 -174.9(4)
